data_7020668
loop_
_publ_author_name
'Thilagar, Pakkirisamy'
'Murillo, Didier'
'Chen, Jiawei'
'J\"akle, Frieder'

_publ_section_title
;
 Synthesis and supramolecular assembly of the bifunctional borinic acid
 [1,2-fcB(OH)]2.
;
_journal_issue 3
_journal_name_full 'Dalton transactions (Cambridge, England : 2003)'
_journal_page_first 665
_journal_page_last 670
_journal_paper_doi 10.1039/c2dt31625k
_journal_volume 42
_journal_year 2013
_chemical_formula_moiety 'C20 H18 B2 Fe2 O2, C4 H8 O'
_chemical_formula_sum 'C24 H26 B2 Fe2 O3'
_chemical_formula_weight 495.77
_chemical_name_systematic
;
?
;
_space_group_IT_number 2
_symmetry_cell_setting triclinic
_symmetry_space_group_name_Hall '-P 1'
_symmetry_space_group_name_H-M 'P -1'
_atom_sites_solution_hydrogens geom
_atom_sites_solution_primary direct
_atom_sites_solution_secondary difmap
_audit_creation_method SHELXL-97
_cell_angle_alpha 108.0850(10)
_cell_angle_beta 99.0930(10)
_cell_angle_gamma 115.6720(10)
_cell_formula_units_Z 2
_cell_length_a 10.70780(10)
_cell_length_b 10.87150(10)
_cell_length_c 11.2219(2)
_cell_measurement_reflns_used 5422
_cell_measurement_temperature 100(2)
_cell_volume 1051.97(3)
_computing_cell_refinement 'Bruker SMART'
_computing_data_collection 'Bruker SMART'
_computing_data_reduction 'Bruker SAINT'
_computing_molecular_graphics 'Bruker SHELXTL'
_computing_publication_material 'Bruker SHELXTL'
_computing_structure_refinement 'SHELXL-97 (Sheldrick, 1997)'
_computing_structure_solution 'SHELXS-97 (Sheldrick, 1990)'
_diffrn_ambient_temperature 100(2)
_diffrn_measured_fraction_theta_full 0.920
_diffrn_measured_fraction_theta_max 0.920
_diffrn_measurement_device_type 'CCD area detector'
_diffrn_measurement_method 'phi and omega scans'
_diffrn_radiation_monochromator graphite
_diffrn_radiation_source 'fine-focus sealed tube'
_diffrn_radiation_type CuK\a
_diffrn_radiation_wavelength 1.54178
_diffrn_reflns_av_R_equivalents 0.0246
_diffrn_reflns_av_sigmaI/netI 0.0298
_diffrn_reflns_limit_h_max 11
_diffrn_reflns_limit_h_min -12
_diffrn_reflns_limit_k_max 12
_diffrn_reflns_limit_k_min -12
_diffrn_reflns_limit_l_max 12
_diffrn_reflns_limit_l_min -13
_diffrn_reflns_number 8304
_diffrn_reflns_theta_full 67.19
_diffrn_reflns_theta_max 67.19
_diffrn_reflns_theta_min 4.41
_exptl_absorpt_coefficient_mu 11.249
_exptl_absorpt_correction_T_max 0.5065
_exptl_absorpt_correction_T_min 0.3019
_exptl_absorpt_correction_type numerical
_exptl_absorpt_process_details 'SADABS (Sheldrick, 2001)'
_exptl_crystal_colour orange
_exptl_crystal_density_diffrn 1.565
_exptl_crystal_density_method 'not measured'
_exptl_crystal_description prism
_exptl_crystal_F_000 512
_exptl_crystal_size_max 0.14
_exptl_crystal_size_mid 0.08
_exptl_crystal_size_min 0.07
_refine_diff_density_max 0.375
_refine_diff_density_min -0.248
_refine_diff_density_rms 0.052
_refine_ls_extinction_method none
_refine_ls_goodness_of_fit_ref 1.023
_refine_ls_hydrogen_treatment constr
_refine_ls_matrix_type full
_refine_ls_number_parameters 282
_refine_ls_number_reflns 3460
_refine_ls_number_restraints 0
_refine_ls_restrained_S_all 1.023
_refine_ls_R_factor_all 0.0313
_refine_ls_R_factor_gt 0.0272
_refine_ls_shift/su_max 0.001
_refine_ls_shift/su_mean 0.000
_refine_ls_structure_factor_coef Fsqd
_refine_ls_weighting_details 'calc w=1/[\s^2^(Fo^2^)+(0.0398P)^2^+0.4405P] where P=(Fo^2^+2Fc^2^)/3'
_refine_ls_weighting_scheme calc
_refine_ls_wR_factor_gt 0.0686
_refine_ls_wR_factor_ref 0.0707
_reflns_number_gt 3155
_reflns_number_total 3460
_reflns_threshold_expression >2sigma(I)
_cod_data_source_file c2dt31625k.txt
_cod_data_source_block fc2b2(OH)2_THF
_cod_original_cell_volume 1051.97(2)
_cod_original_sg_symbol_H-M 'p -1'
_cod_database_code 7020668

loop_
_symmetry_equiv_pos_as_xyz
'x, y, z'
'-x, -y, -z'

loop_
_atom_site_label
_atom_site_type_symbol
_atom_site_fract_x
_atom_site_fract_y
_atom_site_fract_z
_atom_site_U_iso_or_equiv
_atom_site_adp_type
_atom_site_occupancy
_atom_site_symmetry_multiplicity
_atom_site_calc_flag
_atom_site_refinement_flags
Fe1 Fe 0.79452(3) 0.92445(3) 0.11508(3) 0.01469(10) Uani 1 1 d .
Fe2 Fe 0.77143(3) 0.22954(3) 0.66669(3) 0.01488(10) Uani 1 1 d .
O2 O 0.48415(16) 0.16977(17) 0.34791(15) 0.0200(3) Uani 1 1 d .
H2 H 0.4014 0.1626 0.3300 0.030 Uiso 1 1 calc R
O1 O 1.23275(16) 1.18531(17) 0.25972(14) 0.0201(3) Uani 1 1 d .
H1 H 1.2088 1.2368 0.3133 0.030 Uiso 1 1 calc R
O3 O 0.23186(19) 0.35324(19) 0.49442(16) 0.0306(4) Uani 1 1 d .
B1 B 1.1214(3) 1.0991(3) 0.1380(2) 0.0179(5) Uani 1 1 d .
B2 B 0.4886(3) 0.0915(3) 0.4213(2) 0.0165(5) Uani 1 1 d .
C5 C 0.9111(2) 1.1556(2) 0.2001(2) 0.0188(5) Uani 1 1 d .
H5 H 0.9629 1.2222 0.2977 0.023 Uiso 1 1 calc R
C1 C 0.9739(2) 1.0973(2) 0.1103(2) 0.0162(4) Uani 1 1 d .
C2 C 0.8589(2) 1.0032(2) -0.0211(2) 0.0174(4) Uani 1 1 d .
C3 C 0.7294(2) 1.0076(2) -0.0072(2) 0.0197(5) Uani 1 1 d .
H3 H 0.6320 0.9525 -0.0801 0.024 Uiso 1 1 calc R
C4 C 0.7617(3) 1.1007(2) 0.1279(2) 0.0208(5) Uani 1 1 d .
H4 H 0.6912 1.1219 0.1661 0.025 Uiso 1 1 calc R
C6 C 0.6142(2) 0.7239(2) 0.0802(2) 0.0207(5) Uani 1 1 d .
H6 H 0.5112 0.6800 0.0210 0.025 Uiso 1 1 calc R
C10 C 0.7241(3) 0.6976(2) 0.0415(2) 0.0207(5) Uani 1 1 d .
H10 H 0.7121 0.6327 -0.0501 0.025 Uiso 1 1 calc R
C9 C 0.8545(3) 0.7816(2) 0.1551(2) 0.0207(5) Uani 1 1 d .
H9 H 0.9500 0.7856 0.1577 0.025 Uiso 1 1 calc R
C8 C 0.8253(2) 0.8594(2) 0.2644(2) 0.0200(5) Uani 1 1 d .
H8 H 0.8968 0.9273 0.3574 0.024 Uiso 1 1 calc R
C7 C 0.6775(2) 0.8244(2) 0.2188(2) 0.0195(5) Uani 1 1 d .
H7 H 0.6265 0.8627 0.2740 0.023 Uiso 1 1 calc R
C12 C 0.6436(2) 0.0048(2) 0.5429(2) 0.0154(4) Uani 1 1 d .
C11 C 0.6335(2) 0.0941(2) 0.4723(2) 0.0162(4) Uani 1 1 d .
C15 C 0.7798(2) 0.1891(2) 0.4771(2) 0.0165(4) Uani 1 1 d .
H15 H 0.8079 0.2651 0.4390 0.020 Uiso 1 1 calc R
C14 C 0.8792(2) 0.1612(2) 0.5480(2) 0.0171(4) Uani 1 1 d .
H14 H 0.9882 0.2131 0.5676 0.021 Uiso 1 1 calc R
C13 C 0.7963(2) 0.0478(2) 0.5881(2) 0.0169(4) Uani 1 1 d .
H13 H 0.8376 0.0064 0.6406 0.020 Uiso 1 1 calc R
C19 C 0.9297(3) 0.4198(3) 0.8342(2) 0.0260(5) Uani 1 1 d .
H19 H 1.0387 0.4695 0.8544 0.031 Uiso 1 1 calc R
C18 C 0.8430(3) 0.3044(3) 0.8703(2) 0.0230(5) Uani 1 1 d .
H18 H 0.8804 0.2585 0.9204 0.028 Uiso 1 1 calc R
C16 C 0.6877(3) 0.3563(3) 0.7567(2) 0.0237(5) Uani 1 1 d .
H16 H 0.5969 0.3536 0.7133 0.028 Uiso 1 1 calc R
C24 C 0.3641(3) 0.3772(3) 0.5794(2) 0.0257(5) Uani 1 1 d .
H24A H 0.4434 0.4058 0.5405 0.031 Uiso 1 1 calc R
H24B H 0.3450 0.2836 0.5887 0.031 Uiso 1 1 calc R
C21 C 0.2195(3) 0.4821(3) 0.5545(3) 0.0299(6) Uani 1 1 d .
H21A H 0.1153 0.4556 0.5271 0.036 Uiso 1 1 calc R
H21B H 0.2775 0.5633 0.5292 0.036 Uiso 1 1 calc R
C22 C 0.2812(3) 0.5311(3) 0.7038(3) 0.0329(6) Uani 1 1 d .
H22A H 0.2070 0.4691 0.7351 0.039 Uiso 1 1 calc R
H22B H 0.3153 0.6387 0.7550 0.039 Uiso 1 1 calc R
C23 C 0.4105(3) 0.5036(3) 0.7155(2) 0.0275(5) Uani 1 1 d .
H23A H 0.5032 0.5954 0.7327 0.033 Uiso 1 1 calc R
H23B H 0.4241 0.4719 0.7879 0.033 Uiso 1 1 calc R
C17 C 0.6944(3) 0.2659(2) 0.8231(2) 0.0213(5) Uani 1 1 d .
H17 H 0.6087 0.1879 0.8338 0.026 Uiso 1 1 calc R
C20 C 0.8336(3) 0.4521(2) 0.7644(2) 0.0266(5) Uani 1 1 d .
H20 H 0.8633 0.5284 0.7266 0.032 Uiso 1 1 calc R

loop_
_atom_site_aniso_label
_atom_site_aniso_U_11
_atom_site_aniso_U_22
_atom_site_aniso_U_33
_atom_site_aniso_U_23
_atom_site_aniso_U_13
_atom_site_aniso_U_12
Fe1 0.01267(18) 0.01731(18) 0.01397(17) 0.00712(14) 0.00440(14) 0.00735(14)
Fe2 0.01226(18) 0.01518(18) 0.01354(17) 0.00470(14) 0.00302(14) 0.00557(14)
O2 0.0124(8) 0.0251(8) 0.0228(8) 0.0143(7) 0.0034(7) 0.0080(7)
O1 0.0173(8) 0.0234(8) 0.0168(7) 0.0077(6) 0.0032(6) 0.0096(6)
O3 0.0312(10) 0.0321(9) 0.0233(8) 0.0047(7) 0.0018(8) 0.0194(8)
B1 0.0170(13) 0.0191(12) 0.0196(12) 0.0135(10) 0.0065(10) 0.0072(10)
B2 0.0170(13) 0.0136(11) 0.0112(11) 0.0013(9) 0.0007(10) 0.0058(10)
C5 0.0186(12) 0.0163(10) 0.0214(11) 0.0090(9) 0.0075(10) 0.0080(9)
C1 0.0162(11) 0.0157(10) 0.0162(10) 0.0090(9) 0.0049(9) 0.0065(9)
C2 0.0158(11) 0.0219(11) 0.0176(11) 0.0128(9) 0.0058(9) 0.0092(9)
C3 0.0169(12) 0.0244(11) 0.0222(11) 0.0140(10) 0.0059(10) 0.0116(10)
C4 0.0213(12) 0.0219(11) 0.0267(12) 0.0131(10) 0.0112(10) 0.0143(10)
C6 0.0166(11) 0.0200(11) 0.0213(11) 0.0092(9) 0.0051(9) 0.0062(9)
C10 0.0256(13) 0.0161(11) 0.0199(11) 0.0073(9) 0.0080(10) 0.0105(9)
C9 0.0205(12) 0.0225(11) 0.0249(11) 0.0143(10) 0.0074(10) 0.0129(10)
C8 0.0195(12) 0.0226(11) 0.0179(11) 0.0117(9) 0.0038(9) 0.0097(9)
C7 0.0200(12) 0.0216(11) 0.0221(11) 0.0136(9) 0.0120(10) 0.0103(9)
C12 0.0152(11) 0.0140(10) 0.0113(9) 0.0023(8) 0.0013(9) 0.0061(9)
C11 0.0167(11) 0.0191(10) 0.0114(9) 0.0058(8) 0.0042(9) 0.0087(9)
C15 0.0181(11) 0.0161(10) 0.0131(10) 0.0057(8) 0.0058(9) 0.0071(9)
C14 0.0140(11) 0.0199(11) 0.0159(10) 0.0057(9) 0.0058(9) 0.0085(9)
C13 0.0165(11) 0.0188(10) 0.0148(10) 0.0061(9) 0.0042(9) 0.0097(9)
C19 0.0189(12) 0.0237(12) 0.0158(11) -0.0033(9) 0.0023(10) 0.0046(10)
C18 0.0225(12) 0.0299(12) 0.0124(10) 0.0046(9) 0.0033(9) 0.0141(10)
C16 0.0260(13) 0.0242(12) 0.0218(11) 0.0047(10) 0.0078(10) 0.0171(10)
C24 0.0243(13) 0.0311(13) 0.0226(12) 0.0132(10) 0.0050(10) 0.0148(11)
C21 0.0254(13) 0.0255(12) 0.0360(14) 0.0120(11) 0.0070(11) 0.0129(11)
C22 0.0328(15) 0.0246(13) 0.0340(14) 0.0072(11) 0.0142(12) 0.0117(11)
C23 0.0293(14) 0.0216(12) 0.0241(12) 0.0094(10) 0.0042(11) 0.0090(10)
C17 0.0204(12) 0.0244(12) 0.0159(11) 0.0051(9) 0.0083(10) 0.0106(10)
C20 0.0364(15) 0.0157(11) 0.0207(11) 0.0028(9) 0.0092(11) 0.0113(10)

loop_
_atom_type_symbol
_atom_type_description
_atom_type_scat_dispersion_real
_atom_type_scat_dispersion_imag
_atom_type_scat_source
C C 0.0181 0.0091 'International Tables Vol C Tables 4.2.6.8 and 6.1.1.4'
H H 0.0000 0.0000 'International Tables Vol C Tables 4.2.6.8 and 6.1.1.4'
B B 0.0090 0.0039 'International Tables Vol C Tables 4.2.6.8 and 6.1.1.4'
O O 0.0492 0.0322 'International Tables Vol C Tables 4.2.6.8 and 6.1.1.4'
Fe Fe -1.1336 3.1974 'International Tables Vol C Tables 4.2.6.8 and 6.1.1.4'

loop_
_geom_angle_atom_site_label_1
_geom_angle_atom_site_label_2
_geom_angle_atom_site_label_3
_geom_angle
_geom_angle_site_symmetry_1
_geom_angle_site_symmetry_3
C7 Fe1 C2 165.31(9) . .
C7 Fe1 C8 40.62(9) . .
C2 Fe1 C8 153.31(9) . .
C7 Fe1 C1 150.75(9) . .
C2 Fe1 C1 41.83(8) . .
C8 Fe1 C1 117.94(9) . .
C7 Fe1 C3 126.28(9) . .
C2 Fe1 C3 41.19(8) . .
C8 Fe1 C3 163.93(9) . .
C1 Fe1 C3 69.43(8) . .
C7 Fe1 C5 116.39(9) . .
C2 Fe1 C5 69.35(8) . .
C8 Fe1 C5 106.95(9) . .
C1 Fe1 C5 41.00(8) . .
C3 Fe1 C5 68.46(9) . .
C7 Fe1 C6 40.84(9) . .
C2 Fe1 C6 128.03(9) . .
C8 Fe1 C6 68.37(9) . .
C1 Fe1 C6 167.42(9) . .
C3 Fe1 C6 107.55(9) . .
C5 Fe1 C6 150.43(9) . .
C7 Fe1 C9 68.33(9) . .
C2 Fe1 C9 119.94(9) . .
C8 Fe1 C9 40.57(9) . .
C1 Fe1 C9 108.83(9) . .
C3 Fe1 C9 153.97(9) . .
C5 Fe1 C9 128.22(9) . .
C6 Fe1 C9 68.19(9) . .
C7 Fe1 C4 105.91(9) . .
C2 Fe1 C4 69.02(9) . .
C8 Fe1 C4 126.26(9) . .
C1 Fe1 C4 69.00(9) . .
C3 Fe1 C4 40.45(9) . .
C5 Fe1 C4 40.60(9) . .
C6 Fe1 C4 117.16(9) . .
C9 Fe1 C4 165.01(9) . .
C7 Fe1 C10 68.30(9) . .
C2 Fe1 C10 109.32(9) . .
C8 Fe1 C10 68.05(9) . .
C1 Fe1 C10 129.48(9) . .
C3 Fe1 C10 119.68(9) . .
C5 Fe1 C10 166.94(9) . .
C6 Fe1 C10 40.52(9) . .
C9 Fe1 C10 40.32(9) . .
C4 Fe1 C10 152.06(9) . .
C12 Fe2 C13 41.24(8) . .
C12 Fe2 C11 41.72(8) . .
C13 Fe2 C11 69.25(8) . .
C12 Fe2 C16 123.15(9) . .
C13 Fe2 C16 159.78(9) . .
C11 Fe2 C16 107.63(9) . .
C12 Fe2 C18 121.17(9) . .
C13 Fe2 C18 106.89(9) . .
C11 Fe2 C18 158.08(9) . .
C16 Fe2 C18 68.13(9) . .
C12 Fe2 C19 157.18(9) . .
C13 Fe2 C19 121.57(9) . .
C11 Fe2 C19 159.89(9) . .
C16 Fe2 C19 68.25(10) . .
C18 Fe2 C19 40.53(9) . .
C12 Fe2 C20 160.18(9) . .
C13 Fe2 C20 157.71(10) . .
C11 Fe2 C20 123.65(9) . .
C16 Fe2 C20 40.53(10) . .
C18 Fe2 C20 68.04(9) . .
C19 Fe2 C20 40.51(10) . .
C12 Fe2 C17 106.81(9) . .
C13 Fe2 C17 123.18(9) . .
C11 Fe2 C17 122.55(9) . .
C16 Fe2 C17 40.48(9) . .
C18 Fe2 C17 40.31(9) . .
C19 Fe2 C17 67.98(9) . .
C20 Fe2 C17 67.92(9) . .
C12 Fe2 C15 69.13(8) . .
C13 Fe2 C15 68.10(8) . .
C11 Fe2 C15 40.88(8) . .
C16 Fe2 C15 123.42(9) . .
C18 Fe2 C15 159.41(9) . .
C19 Fe2 C15 123.68(9) . .
C20 Fe2 C15 108.57(9) . .
C17 Fe2 C15 159.12(9) . .
C12 Fe2 C14 69.16(8) . .
C13 Fe2 C14 40.54(8) . .
C11 Fe2 C14 68.85(8) . .
C16 Fe2 C14 158.62(9) . .
C18 Fe2 C14 123.07(9) . .
C19 Fe2 C14 107.39(9) . .
C20 Fe2 C14 122.63(9) . .
C17 Fe2 C14 159.22(9) . .
C15 Fe2 C14 40.27(8) . .
B2 O2 H2 109.5 . .
B1 O1 H1 109.5 . .
C21 O3 C24 107.67(17) . .
O1 B1 C2 119.3(2) . 2_775
O1 B1 C1 123.5(2) . .
C2 B1 C1 117.15(19) 2_775 .
O2 B2 C11 119.1(2) . .
O2 B2 C12 124.7(2) . 2_656
C11 B2 C12 116.14(19) . 2_656
C4 C5 C1 108.83(19) . .
C4 C5 Fe1 70.07(12) . .
C1 C5 Fe1 69.40(12) . .
C4 C5 H5 125.6 . .
C1 C5 H5 125.6 . .
Fe1 C5 H5 125.6 . .
C5 C1 C2 107.12(19) . .
C5 C1 B1 130.67(19) . .
C2 C1 B1 121.29(19) . .
C5 C1 Fe1 69.60(12) . .
C2 C1 Fe1 68.98(11) . .
B1 C1 Fe1 117.96(14) . .
C3 C2 C1 107.08(19) . .
C3 C2 B1 130.4(2) . 2_775
C1 C2 B1 121.56(19) . 2_775
C3 C2 Fe1 69.61(12) . .
C1 C2 Fe1 69.19(11) . .
B1 C2 Fe1 117.69(14) 2_775 .
C4 C3 C2 108.75(19) . .
C4 C3 Fe1 70.15(12) . .
C2 C3 Fe1 69.21(12) . .
C4 C3 H3 125.6 . .
C2 C3 H3 125.6 . .
Fe1 C3 H3 125.6 . .
C3 C4 C5 108.22(19) . .
C3 C4 Fe1 69.39(12) . .
C5 C4 Fe1 69.33(12) . .
C3 C4 H4 125.9 . .
C5 C4 H4 125.9 . .
Fe1 C4 H4 125.9 . .
C10 C6 C7 107.7(2) . .
C10 C6 Fe1 70.13(12) . .
C7 C6 Fe1 69.19(12) . .
C10 C6 H6 126.1 . .
C7 C6 H6 126.1 . .
Fe1 C6 H6 126.1 . .
C9 C10 C6 108.13(19) . .
C9 C10 Fe1 69.58(12) . .
C6 C10 Fe1 69.35(12) . .
C9 C10 H10 125.9 . .
C6 C10 H10 125.9 . .
Fe1 C10 H10 125.9 . .
C10 C9 C8 107.9(2) . .
C10 C9 Fe1 70.10(12) . .
C8 C9 Fe1 69.22(12) . .
C10 C9 H9 126.0 . .
C8 C9 H9 126.0 . .
Fe1 C9 H9 126.0 . .
C7 C8 C9 108.32(19) . .
C7 C8 Fe1 69.66(12) . .
C9 C8 Fe1 70.21(12) . .
C7 C8 H8 125.8 . .
C9 C8 H8 125.8 . .
Fe1 C8 H8 125.8 . .
C8 C7 C6 107.88(19) . .
C8 C7 Fe1 69.72(12) . .
C6 C7 Fe1 69.97(12) . .
C8 C7 H7 126.1 . .
C6 C7 H7 126.1 . .
Fe1 C7 H7 126.1 . .
C13 C12 C11 107.04(18) . .
C13 C12 B2 130.51(19) . 2_656
C11 C12 B2 121.50(19) . 2_656
C13 C12 Fe2 69.69(12) . .
C11 C12 Fe2 69.54(11) . .
B2 C12 Fe2 117.15(14) 2_656 .
C15 C11 C12 107.04(18) . .
C15 C11 B2 130.27(19) . .
C12 C11 B2 122.27(19) . .
C15 C11 Fe2 69.84(12) . .
C12 C11 Fe2 68.73(11) . .
B2 C11 Fe2 120.70(14) . .
C14 C15 C11 109.23(18) . .
C14 C15 Fe2 70.15(12) . .
C11 C15 Fe2 69.28(12) . .
C14 C15 H15 125.4 . .
C11 C15 H15 125.4 . .
Fe2 C15 H15 125.4 . .
C15 C14 C13 107.84(18) . .
C15 C14 Fe2 69.59(12) . .
C13 C14 Fe2 69.07(12) . .
C15 C14 H14 126.1 . .
C13 C14 H14 126.1 . .
Fe2 C14 H14 126.1 . .
C14 C13 C12 108.84(18) . .
C14 C13 Fe2 70.40(12) . .
C12 C13 Fe2 69.07(12) . .
C14 C13 H13 125.6 . .
C12 C13 H13 125.6 . .
Fe2 C13 H13 125.6 . .
C18 C19 C20 107.8(2) . .
C18 C19 Fe2 69.72(13) . .
C20 C19 Fe2 69.76(12) . .
C18 C19 H19 126.1 . .
C20 C19 H19 126.1 . .
Fe2 C19 H19 126.1 . .
C17 C18 C19 108.1(2) . .
C17 C18 Fe2 69.88(12) . .
C19 C18 Fe2 69.75(13) . .
C17 C18 H18 126.0 . .
C19 C18 H18 126.0 . .
Fe2 C18 H18 126.0 . .
C17 C16 C20 107.7(2) . .
C17 C16 Fe2 69.86(12) . .
C20 C16 Fe2 69.83(13) . .
C17 C16 H16 126.2 . .
C20 C16 H16 126.2 . .
Fe2 C16 H16 126.2 . .
O3 C24 C23 107.70(19) . .
O3 C24 H24A 110.2 . .
C23 C24 H24A 110.2 . .
O3 C24 H24B 110.2 . .
C23 C24 H24B 110.2 . .
H24A C24 H24B 108.5 . .
O3 C21 C22 104.40(19) . .
O3 C21 H21A 110.9 . .
C22 C21 H21A 110.9 . .
O3 C21 H21B 110.9 . .
C22 C21 H21B 110.9 . .
H21A C21 H21B 108.9 . .
C21 C22 C23 102.3(2) . .
C21 C22 H22A 111.3 . .
C23 C22 H22A 111.3 . .
C21 C22 H22B 111.3 . .
C23 C22 H22B 111.3 . .
H22A C22 H22B 109.2 . .
C24 C23 C22 103.38(19) . .
C24 C23 H23A 111.1 . .
C22 C23 H23A 111.1 . .
C24 C23 H23B 111.1 . .
C22 C23 H23B 111.1 . .
H23A C23 H23B 109.1 . .
C18 C17 C16 108.3(2) . .
C18 C17 Fe2 69.81(12) . .
C16 C17 Fe2 69.66(12) . .
C18 C17 H17 125.8 . .
C16 C17 H17 125.8 . .
Fe2 C17 H17 125.8 . .
C19 C20 C16 108.1(2) . .
C19 C20 Fe2 69.73(13) . .
C16 C20 Fe2 69.64(12) . .
C19 C20 H20 125.9 . .
C16 C20 H20 125.9 . .
Fe2 C20 H20 125.9 . .

loop_
_geom_bond_atom_site_label_1
_geom_bond_atom_site_label_2
_geom_bond_distance
_geom_bond_site_symmetry_2
Fe1 C7 2.043(2) .
Fe1 C2 2.044(2) .
Fe1 C8 2.044(2) .
Fe1 C1 2.047(2) .
Fe1 C3 2.049(2) .
Fe1 C5 2.050(2) .
Fe1 C6 2.054(2) .
Fe1 C9 2.057(2) .
Fe1 C4 2.060(2) .
Fe1 C10 2.064(2) .
Fe2 C12 2.041(2) .
Fe2 C13 2.049(2) .
Fe2 C11 2.052(2) .
Fe2 C16 2.053(2) .
Fe2 C18 2.055(2) .
Fe2 C19 2.056(2) .
Fe2 C20 2.056(2) .
Fe2 C17 2.056(2) .
Fe2 C15 2.060(2) .
Fe2 C14 2.067(2) .
O2 B2 1.364(3) .
O2 H2 0.8400 .
O1 B1 1.374(3) .
O1 H1 0.8400 .
O3 C21 1.427(3) .
O3 C24 1.443(3) .
B1 C2 1.545(3) 2_775
B1 C1 1.551(3) .
B2 C11 1.551(3) .
B2 C12 1.555(3) 2_656
C5 C4 1.426(3) .
C5 C1 1.435(3) .
C5 H5 1.0000 .
C1 C2 1.461(3) .
C2 C3 1.440(3) .
C2 B1 1.545(3) 2_775
C3 C4 1.421(3) .
C3 H3 1.0000 .
C4 H4 1.0000 .
C6 C10 1.426(3) .
C6 C7 1.429(3) .
C6 H6 1.0000 .
C10 C9 1.420(3) .
C10 H10 1.0000 .
C9 C8 1.422(3) .
C9 H9 1.0000 .
C8 C7 1.419(3) .
C8 H8 1.0000 .
C7 H7 1.0000 .
C12 C13 1.441(3) .
C12 C11 1.458(3) .
C12 B2 1.555(3) 2_656
C11 C15 1.436(3) .
C15 C14 1.421(3) .
C15 H15 1.0000 .
C14 C13 1.426(3) .
C14 H14 1.0000 .
C13 H13 1.0000 .
C19 C18 1.424(3) .
C19 C20 1.423(3) .
C19 H19 1.0000 .
C18 C17 1.417(3) .
C18 H18 1.0000 .
C16 C17 1.422(3) .
C16 C20 1.423(3) .
C16 H16 1.0000 .
C24 C23 1.528(3) .
C24 H24A 0.9900 .
C24 H24B 0.9900 .
C21 C22 1.523(4) .
C21 H21A 0.9900 .
C21 H21B 0.9900 .
C22 C23 1.532(4) .
C22 H22A 0.9900 .
C22 H22B 0.9900 .
C23 H23A 0.9900 .
C23 H23B 0.9900 .
C17 H17 1.0000 .
C20 H20 1.0000 .

loop_
_geom_hbond_atom_site_label_D
_geom_hbond_atom_site_label_H
_geom_hbond_atom_site_label_A
_geom_hbond_distance_DH
_geom_hbond_distance_HA
_geom_hbond_distance_DA
_geom_hbond_angle_DHA
_geom_hbond_site_symmetry_A
O2 H2 O1 0.84 2.00 2.813(2) 162.4 1_445
O1 H1 O3 0.84 1.94 2.703(2) 150.4 1_665
